data_7231287
loop_
_publ_author_name
'Szymkowiak, Joanna'
'War\.zajtis, Beata'
'Rychlewska, Urszula'
'Kwit, Marcin'

_publ_section_title
;
 Consistent supramolecular assembly arising from a mixture of components
 -- self-sorting and solid solutions of chiral oxygenated trianglimines
;
_journal_issue 35
_journal_name_full CrystEngComm
_journal_page_first 5200
_journal_paper_doi 10.1039/C8CE01044G
_journal_volume 20
_journal_year 2018
_chemical_absolute_configuration R
_chemical_formula_moiety '(C42 H48 N6 O3), 0.5(C2 H6 O)'
_chemical_formula_sum 'C43 H51 N6 O3.5'
_chemical_formula_weight 707.89
_space_group_crystal_system monoclinic
_space_group_IT_number 5
_space_group_name_Hall 'C 2y'
_space_group_name_H-M_alt 'C 1 2 1'
_symmetry_space_group_name_Hall 'C 2y'
_symmetry_space_group_name_H-M 'C 1 2 1'
_atom_sites_solution_hydrogens geom
_audit_creation_method SHELXL-2014/7
_audit_update_record
;
2018-02-01 deposited with the CCDC.
2018-08-02 downloaded from the CCDC.
;
_cell_angle_alpha 90
_cell_angle_beta 101.048(6)
_cell_angle_gamma 90
_cell_formula_units_Z 4
_cell_length_a 31.3723(17)
_cell_length_b 5.5593(5)
_cell_length_c 23.8849(14)
_cell_measurement_reflns_used 2733
_cell_measurement_temperature 130(2)
_cell_measurement_theta_max 73.9700
_cell_measurement_theta_min 2.8250
_cell_volume 4088.5(5)
_computing_cell_refinement 'CrysAlisPro 1.171.38.43 (Rigaku OD, 2015)'
_computing_data_collection 'CrysAlisPro 1.171.38.43 (Rigaku OD, 2015)'
_computing_data_reduction 'CrysAlisPro 1.171.38.43 (Rigaku OD, 2015)'
_computing_structure_refinement 'SHELXL-2014/7 (Sheldrick, 2014)'
_computing_structure_solution 'SHELXT-2014/7 (Sheldrick, 2014)'
_diffrn_ambient_temperature 130(2)
_diffrn_detector_area_resol_mean 10.5357
_diffrn_measured_fraction_theta_full 0.992
_diffrn_measured_fraction_theta_max 0.992
_diffrn_measurement_device_type 'SuperNova (Cu) X-ray Source'
_diffrn_measurement_method '\w scans'
_diffrn_radiation_type CuK\a
_diffrn_radiation_wavelength 1.54184
_diffrn_reflns_av_R_equivalents 0.1082
_diffrn_reflns_av_unetI/netI 0.1018
_diffrn_reflns_Laue_measured_fraction_full 0.992
_diffrn_reflns_Laue_measured_fraction_max 0.992
_diffrn_reflns_limit_h_max 36
_diffrn_reflns_limit_h_min -34
_diffrn_reflns_limit_k_max 6
_diffrn_reflns_limit_k_min -6
_diffrn_reflns_limit_l_max 24
_diffrn_reflns_limit_l_min -28
_diffrn_reflns_number 14477
_diffrn_reflns_point_group_measured_fraction_full 0.984
_diffrn_reflns_point_group_measured_fraction_max 0.984
_diffrn_reflns_theta_full 66.586
_diffrn_reflns_theta_max 66.586
_diffrn_reflns_theta_min 5.162
_diffrn_source 'micro-focus sealed X-ray tube'
_exptl_absorpt_coefficient_mu 0.587
_exptl_absorpt_correction_T_max 1.00000
_exptl_absorpt_correction_T_min 0.73048
_exptl_absorpt_correction_type multi-scan
_exptl_absorpt_process_details
;
CrysAlisPro 1.171.38.43 (Rigaku Oxford Diffraction, 2015)
Empirical absorption correction using spherical harmonics,
 implemented in SCALE3 ABSPACK scaling algorithm.
;
_exptl_crystal_colour yellow
_exptl_crystal_density_diffrn 1.150
_exptl_crystal_description needle
_exptl_crystal_F_000 1516
_exptl_crystal_size_max 0.400
_exptl_crystal_size_mid 0.050
_exptl_crystal_size_min 0.020
_refine_diff_density_max 0.391
_refine_diff_density_min -0.291
_refine_diff_density_rms 0.080
_refine_ls_abs_structure_details
;
 Flack x determined using 1153 quotients [(I+)-(I-)]/[(I+)+(I-)]
 (Parsons, Flack and Wagner, Acta Cryst. B69 (2013) 249-259).
;
_refine_ls_abs_structure_Flack 0.3(8)
_refine_ls_extinction_method none
_refine_ls_goodness_of_fit_ref 1.007
_refine_ls_hydrogen_treatment constr
_refine_ls_matrix_type full
_refine_ls_number_parameters 521
_refine_ls_number_reflns 7110
_refine_ls_number_restraints 17
_refine_ls_restrained_S_all 1.008
_refine_ls_R_factor_all 0.1302
_refine_ls_R_factor_gt 0.1033
_refine_ls_shift/su_max 0.000
_refine_ls_shift/su_mean 0.000
_refine_ls_structure_factor_coef Fsqd
_refine_ls_weighting_details 'w=1/[\s^2^(Fo^2^)+(0.1683P)^2^] where P=(Fo^2^+2Fc^2^)/3'
_refine_ls_weighting_scheme calc
_refine_ls_wR_factor_gt 0.2555
_refine_ls_wR_factor_ref 0.2930
_reflns_Friedel_coverage 0.783
_reflns_Friedel_fraction_full 0.975
_reflns_Friedel_fraction_max 0.975
_reflns_number_gt 4718
_reflns_number_total 7110
_reflns_threshold_expression 'I > 2\s(I)'
_cod_data_source_file c8ce01044g2.cif
_cod_data_source_block 9
_cod_depositor_comments 'Adding full bibliography for 7231287--7231290.cif.'
_cod_original_formula_sum 'C43 H51 N6 O3.50'
_cod_database_code 7231287
_shelx_shelxl_version_number 2014/7
_shelx_space_group_comment
;
The symmetry employed for this shelxl refinement is uniquely defined
by the following loop, which should always be used as a source of
symmetry information in preference to the above space-group names.
They are only intended as comments.
;
_shelx_estimated_absorpt_t_min 0.799
_shelx_estimated_absorpt_t_max 0.988

loop_
_space_group_symop_operation_xyz
'x, y, z'
'-x, y, -z'
'x+1/2, y+1/2, z'
'-x+1/2, y+1/2, -z'

loop_
_atom_site_label
_atom_site_type_symbol
_atom_site_fract_x
_atom_site_fract_y
_atom_site_fract_z
_atom_site_U_iso_or_equiv
_atom_site_adp_type
_atom_site_occupancy
_atom_site_site_symmetry_order
_atom_site_calc_flag
_atom_site_refinement_flags_posn
_atom_site_refinement_flags_adp
_atom_site_refinement_flags_occupancy
_atom_site_disorder_assembly
_atom_site_disorder_group
C01 C 0.6484(2) 0.7422(16) 0.3742(3) 0.0562(17) Uani 1 1 d . . . . .
H01 H 0.6332 0.8905 0.3688 0.067 Uiso 1 1 calc R U . . .
C02 C 0.6534(2) 0.5984(16) 0.3250(3) 0.0543(17) Uani 1 1 d . . . . .
C03 C 0.6763(2) 0.3842(16) 0.3303(3) 0.0537(18) Uani 1 1 d . . . . .
H03 H 0.6905 0.3321 0.3670 0.064 Uiso 0.15 1 calc R U P A 1
C04 C 0.6789(2) 0.2438(17) 0.2828(3) 0.0572(18) Uani 1 1 d . . . . .
H04 H 0.6948 0.0975 0.2870 0.069 Uiso 1 1 calc R U . . .
C05 C 0.6578(2) 0.3205(15) 0.2287(3) 0.0510(16) Uani 1 1 d . . . . .
C06 C 0.6352(3) 0.5340(16) 0.2228(3) 0.0602(19) Uani 1 1 d . . . . .
H06 H 0.6215 0.5873 0.1859 0.072 Uiso 0.85 1 calc R U P B 2
C07 C 0.6322(2) 0.6707(16) 0.2699(3) 0.0586(18) Uani 1 1 d . . . . .
H07 H 0.6157 0.8153 0.2653 0.070 Uiso 1 1 calc R U . . .
C08 C 0.65981(18) 0.1571(16) 0.1805(3) 0.0530(17) Uani 1 1 d . . . . .
H08 H 0.6678 -0.0059 0.1886 0.064 Uiso 1 1 calc R U . . .
C09 C 0.65444(19) 0.0347(15) 0.0871(3) 0.0504(16) Uani 1 1 d . . . . .
H09 H 0.6581 -0.1233 0.1074 0.060 Uiso 1 1 calc R U . . .
C10 C 0.6939(2) 0.0798(17) 0.0585(3) 0.0585(19) Uani 1 1 d . . . . .
H10A H 0.6907 0.2379 0.0391 0.070 Uiso 1 1 calc R U . . .
H10B H 0.7208 0.0837 0.0880 0.070 Uiso 1 1 calc R U . . .
C11 C 0.6975(2) -0.1153(19) 0.0157(3) 0.065(2) Uani 1 1 d . . . . .
H11A H 0.7035 -0.2708 0.0359 0.078 Uiso 1 1 calc R U . . .
H11B H 0.7221 -0.0790 -0.0033 0.078 Uiso 1 1 calc R U . . .
C12 C 0.6559(2) -0.137(2) -0.0293(3) 0.065(2) Uani 1 1 d . . . . .
H12A H 0.6585 -0.2756 -0.0545 0.078 Uiso 1 1 calc R U . . .
H12B H 0.6519 0.0100 -0.0530 0.078 Uiso 1 1 calc R U . . .
C13 C 0.6162(2) -0.173(2) -0.0013(3) 0.065(2) Uani 1 1 d . . . . .
H13A H 0.5895 -0.1766 -0.0311 0.079 Uiso 1 1 calc R U . . .
H13B H 0.6186 -0.3295 0.0190 0.079 Uiso 1 1 calc R U . . .
C14 C 0.6128(2) 0.0273(16) 0.0405(3) 0.0521(17) Uani 1 1 d . . . . .
H14 H 0.6090 0.1847 0.0199 0.062 Uiso 1 1 calc R U . . .
C15 C 0.5472(2) 0.1476(17) 0.0653(3) 0.0563(18) Uani 1 1 d . . . . .
H15 H 0.5504 0.2934 0.0458 0.068 Uiso 1 1 calc R U . . .
C16 C 0.5091(2) 0.1117(16) 0.0924(3) 0.0533(17) Uani 1 1 d . . . . .
C17 C 0.5046(2) -0.0904(17) 0.1248(3) 0.0603(19) Uani 1 1 d . . . . .
H17 H 0.5264 -0.2115 0.1296 0.072 Uiso 0.3 1 calc R U P C 3
C18 C 0.4687(2) -0.1175(18) 0.1502(4) 0.063(2) Uani 1 1 d . . . . .
H18 H 0.4660 -0.2556 0.1727 0.076 Uiso 1 1 calc R U . . .
C19 C 0.4358(2) 0.0620(16) 0.1425(3) 0.0565(18) Uani 1 1 d . . . . .
C20 C 0.4402(2) 0.2618(16) 0.1100(3) 0.0573(18) Uani 1 1 d . . . . .
H20 H 0.4183 0.3826 0.1052 0.069 Uiso 0.7 1 calc R U P D 4
C21 C 0.4758(2) 0.2893(16) 0.0844(3) 0.0566(18) Uani 1 1 d . . . . .
H21 H 0.4781 0.4266 0.0615 0.068 Uiso 1 1 calc R U . . .
C22 C 0.3987(2) 0.0284(16) 0.1710(3) 0.0574(18) Uani 1 1 d . . . . .
H22 H 0.3967 -0.1172 0.1912 0.069 Uiso 1 1 calc R U . . .
C23 C 0.3334(2) 0.1295(17) 0.1981(3) 0.0549(18) Uani 1 1 d . . . . .
H23 H 0.3386 -0.0326 0.2163 0.066 Uiso 1 1 calc R U . . .
C24 C 0.2907(2) 0.122(2) 0.1537(3) 0.066(2) Uani 1 1 d . . . . .
H24A H 0.2865 0.2768 0.1331 0.079 Uiso 1 1 calc R U . . .
H24B H 0.2925 -0.0068 0.1256 0.079 Uiso 1 1 calc R U . . .
C25 C 0.2519(2) 0.0739(19) 0.1822(3) 0.065(2) Uani 1 1 d . . . . .
H25A H 0.2248 0.0803 0.1532 0.078 Uiso 1 1 calc R U . . .
H25B H 0.2545 -0.0894 0.1991 0.078 Uiso 1 1 calc R U . . .
C26 C 0.24961(19) 0.2552(17) 0.2280(3) 0.060(2) Uani 1 1 d . . . . .
H26A H 0.2251 0.2150 0.2470 0.072 Uiso 1 1 calc R U . . .
H26B H 0.2442 0.4167 0.2106 0.072 Uiso 1 1 calc R U . . .
C27 C 0.2918(2) 0.2599(19) 0.2723(3) 0.065(2) Uani 1 1 d . . . . .
H27A H 0.2896 0.3835 0.3014 0.077 Uiso 1 1 calc R U . . .
H27B H 0.2961 0.1018 0.2916 0.077 Uiso 1 1 calc R U . . .
C28 C 0.33058(19) 0.3154(17) 0.2446(3) 0.0554(18) Uani 1 1 d . . . . .
H28 H 0.3275 0.4803 0.2276 0.066 Uiso 1 1 calc R U . . .
C29 C 0.3938(2) 0.4890(18) 0.2952(3) 0.063(2) Uani 1 1 d . . . . .
H29 H 0.3844 0.6282 0.2732 0.076 Uiso 1 1 calc R U . . .
C30 C 0.4353(2) 0.499(2) 0.3376(3) 0.071(3) Uani 1 1 d . . . . .
C31 C 0.4461(2) 0.320(2) 0.3776(3) 0.076(3) Uani 1 1 d D . . . .
H31 H 0.4264 0.1910 0.3790 0.092 Uiso 0.75 1 calc R U P E 5
C32 C 0.4853(3) 0.326(2) 0.4159(3) 0.072(2) Uani 1 1 d . . . . .
H32 H 0.4931 0.1991 0.4424 0.087 Uiso 1 1 calc R U . . .
C33 C 0.5132(2) 0.521(2) 0.4151(3) 0.071(2) Uani 1 1 d . . . . .
C34 C 0.5021(3) 0.703(2) 0.3759(4) 0.079(3) Uani 1 1 d . . . . .
H34 H 0.5213 0.8350 0.3749 0.094 Uiso 0.25 1 calc R U P F 6
C35 C 0.4621(3) 0.692(2) 0.3373(4) 0.079(3) Uani 1 1 d . . . . .
H35 H 0.4537 0.8198 0.3110 0.094 Uiso 1 1 calc R U . . .
C36 C 0.5558(2) 0.521(2) 0.4545(3) 0.068(2) Uani 1 1 d . . . . .
H36 H 0.5647 0.3842 0.4775 0.081 Uiso 1 1 calc R U . . .
C37 C 0.6219(2) 0.700(2) 0.4993(3) 0.065(2) Uani 1 1 d . . . . .
H37 H 0.6301 0.5303 0.5104 0.079 Uiso 1 1 calc R U . . .
C38 C 0.6148(2) 0.844(2) 0.5518(3) 0.079(3) Uani 1 1 d . . . . .
H38A H 0.6043 1.0072 0.5398 0.094 Uiso 1 1 calc R U . . .
H38B H 0.5923 0.7636 0.5692 0.094 Uiso 1 1 calc R U . . .
C39 C 0.6572(3) 0.861(3) 0.5957(3) 0.093(4) Uani 1 1 d . . . . .
H39A H 0.6523 0.9574 0.6287 0.111 Uiso 1 1 calc R U . . .
H39B H 0.6665 0.6978 0.6096 0.111 Uiso 1 1 calc R U . . .
C40 C 0.6929(3) 0.978(2) 0.5694(4) 0.085(3) Uani 1 1 d . . . . .
H40A H 0.6848 1.1460 0.5587 0.102 Uiso 1 1 calc R U . . .
H40B H 0.7204 0.9804 0.5978 0.102 Uiso 1 1 calc R U . . .
C41 C 0.6995(2) 0.838(2) 0.5167(3) 0.077(3) Uani 1 1 d . . . . .
H41A H 0.7218 0.9204 0.4993 0.092 Uiso 1 1 calc R U . . .
H41B H 0.7103 0.6748 0.5281 0.092 Uiso 1 1 calc R U . . .
C42 C 0.6575(2) 0.8194(19) 0.4728(3) 0.062(2) Uani 1 1 d . . . . .
H42 H 0.6478 0.9838 0.4588 0.075 Uiso 1 1 calc R U . . .
N1 N 0.66441(18) 0.6710(15) 0.4247(2) 0.0611(17) Uani 1 1 d . . . . .
N2 N 0.65129(17) 0.2250(13) 0.1278(2) 0.0554(15) Uani 1 1 d . . . . .
N3 N 0.57560(18) -0.0171(13) 0.0681(2) 0.0568(16) Uani 1 1 d . . . . .
N4 N 0.36914(18) 0.1853(14) 0.1699(2) 0.0582(16) Uani 1 1 d . . . . .
N5 N 0.37057(18) 0.3014(15) 0.2876(2) 0.0634(18) Uani 1 1 d . . . . .
N6 N 0.58065(18) 0.7046(17) 0.4577(2) 0.069(2) Uani 1 1 d . . . . .
O1 O 0.69614(18) 0.3015(14) 0.3814(2) 0.0623(17) Uani 0.85 1 d . . P G 7
H1 H 0.6918 0.3971 0.4070 0.075 Uiso 0.85 1 calc R U P G 7
O1' O 0.6183(13) 0.588(8) 0.1717(16) 0.071(10) Uani 0.15 1 d . U P H 8
H1' H 0.6248 0.4819 0.1496 0.085 Uiso 0.15 1 calc R U P H 8
O2 O 0.5350(2) -0.2588(17) 0.1314(4) 0.071(2) Uani 0.7 1 d . . P I 9
H2 H 0.5522 -0.2319 0.1092 0.085 Uiso 0.7 1 calc R U P I 9
O2' O 0.4081(5) 0.409(3) 0.1028(7) 0.056(4) Uani 0.3 1 d . . P J 10
H2' H 0.3928 0.3829 0.1274 0.067 Uiso 0.3 1 calc R U P J 10
O3 O 0.4212(8) 0.150(5) 0.3775(12) 0.099(10) Uani 0.25 1 d D . P K 11
H3 H 0.4034 0.1465 0.3463 0.119 Uiso 0.25 1 calc R U P K 11
O3' O 0.5277(3) 0.886(2) 0.3746(5) 0.106(4) Uani 0.75 1 d . . P L 12
H3' H 0.5476 0.8836 0.4037 0.127 Uiso 0.75 1 calc R U P L 12
O1E O 0.5735(7) 0.137(6) 0.3120(11) 0.085(7) Uani 0.25 1 d D . P M 13
H1E H 0.5558 0.1105 0.3337 0.102 Uiso 0.25 1 calc R U P M 13
C1E C 0.5507(17) 0.174(11) 0.2564(16) 0.085(7) Uani 0.25 1 d D . P M 13
H1E1 H 0.5342 0.0259 0.2432 0.102 Uiso 0.25 1 calc R U P M 13
H1E2 H 0.5718 0.2011 0.2311 0.102 Uiso 0.25 1 calc R U P M 13
C2E C 0.5202(15) 0.379(10) 0.251(3) 0.085(7) Uani 0.25 1 d D . P M 13
H2E1 H 0.5053 0.3947 0.2109 0.102 Uiso 0.25 1 calc R U P M 13
H2E2 H 0.4986 0.3520 0.2749 0.102 Uiso 0.25 1 calc R U P M 13
H2E3 H 0.5363 0.5274 0.2628 0.102 Uiso 0.25 1 calc R U P M 13
O2E O 0.5368(14) -0.003(6) 0.2793(17) 0.041(4) Uiso 0.1 1 d D U P N 14
H2E H 0.5427 -0.0419 0.2477 0.050 Uiso 0.1 1 calc R U P N 14
C3E C 0.5482(19) 0.247(7) 0.291(2) 0.041(4) Uiso 0.1 1 d D U P N 14
H3E1 H 0.5801 0.2661 0.2963 0.050 Uiso 0.1 1 calc R U P N 14
H3E2 H 0.5390 0.2969 0.3266 0.050 Uiso 0.1 1 calc R U P N 14
C4E C 0.527(2) 0.404(11) 0.243(3) 0.041(4) Uiso 0.1 1 d D U P N 14
H4E1 H 0.5347 0.5719 0.2515 0.050 Uiso 0.1 1 calc R U P N 14
H4E2 H 0.5360 0.3558 0.2076 0.050 Uiso 0.1 1 calc R U P N 14
H4E3 H 0.4950 0.3865 0.2379 0.050 Uiso 0.1 1 calc R U P N 14
O3E O 0.5297(9) 0.584(4) 0.2505(12) 0.041(4) Uiso 0.15 1 d D U P O 15
H3E H 0.5469 0.6256 0.2804 0.050 Uiso 0.15 1 calc R U P O 15
C5E C 0.5187(17) 0.342(6) 0.254(3) 0.041(4) Uiso 0.15 1 d D U P O 15
H5E1 H 0.4976 0.3026 0.2193 0.050 Uiso 0.15 1 calc R U P O 15
H5E2 H 0.5030 0.3288 0.2866 0.050 Uiso 0.15 1 calc R U P O 15
C6E C 0.552(2) 0.150(9) 0.263(2) 0.041(4) Uiso 0.15 1 d D U P O 15
H6E1 H 0.5386 -0.0072 0.2643 0.050 Uiso 0.15 1 calc R U P O 15
H6E2 H 0.5678 0.1517 0.2305 0.050 Uiso 0.15 1 calc R U P O 15
H6E3 H 0.5732 0.1781 0.2982 0.050 Uiso 0.15 1 calc R U P O 15

loop_
_atom_site_aniso_label
_atom_site_aniso_U_11
_atom_site_aniso_U_22
_atom_site_aniso_U_33
_atom_site_aniso_U_23
_atom_site_aniso_U_13
_atom_site_aniso_U_12
C01 0.040(3) 0.077(5) 0.054(4) -0.015(3) 0.015(3) -0.008(3)
C02 0.043(3) 0.080(5) 0.043(3) -0.006(3) 0.015(3) -0.010(3)
C03 0.034(3) 0.088(5) 0.040(3) -0.003(3) 0.010(3) -0.006(3)
C04 0.035(3) 0.090(5) 0.048(3) -0.008(3) 0.011(3) -0.003(3)
C05 0.034(3) 0.079(5) 0.043(3) -0.008(3) 0.014(3) -0.013(3)
C06 0.057(4) 0.078(5) 0.046(3) 0.000(3) 0.011(3) -0.008(4)
C07 0.051(4) 0.074(5) 0.051(4) -0.001(3) 0.011(3) 0.002(4)
C08 0.027(3) 0.089(5) 0.043(3) -0.001(3) 0.008(2) -0.001(3)
C09 0.026(3) 0.081(5) 0.043(3) -0.007(3) 0.005(3) 0.000(3)
C10 0.033(3) 0.091(6) 0.052(4) -0.004(4) 0.010(3) 0.000(3)
C11 0.035(3) 0.110(7) 0.054(4) 0.001(4) 0.015(3) 0.005(4)
C12 0.049(4) 0.106(7) 0.044(3) -0.005(4) 0.016(3) -0.002(4)
C13 0.040(3) 0.110(7) 0.047(3) -0.009(4) 0.010(3) -0.001(4)
C14 0.029(3) 0.085(5) 0.043(3) 0.002(3) 0.009(3) 0.001(3)
C15 0.036(3) 0.087(5) 0.046(3) -0.007(3) 0.007(3) -0.004(3)
C16 0.035(3) 0.079(5) 0.045(3) -0.007(3) 0.005(3) 0.000(3)
C17 0.034(3) 0.087(6) 0.059(4) -0.008(4) 0.008(3) 0.007(3)
C18 0.044(4) 0.084(6) 0.064(4) 0.002(4) 0.017(3) 0.006(4)
C19 0.029(3) 0.083(5) 0.056(4) -0.007(4) 0.005(3) 0.000(3)
C20 0.032(3) 0.086(5) 0.053(3) -0.006(4) 0.007(3) 0.004(3)
C21 0.043(3) 0.078(5) 0.048(3) -0.005(3) 0.008(3) -0.001(3)
C22 0.040(3) 0.082(5) 0.051(3) -0.001(3) 0.011(3) 0.003(3)
C23 0.031(3) 0.085(5) 0.049(3) 0.002(3) 0.008(3) 0.002(3)
C24 0.039(3) 0.115(7) 0.044(3) -0.006(4) 0.008(3) -0.007(4)
C25 0.031(3) 0.106(7) 0.058(4) 0.000(4) 0.006(3) -0.006(4)
C26 0.022(3) 0.102(6) 0.057(4) 0.003(4) 0.010(3) 0.003(3)
C27 0.033(3) 0.115(7) 0.045(3) 0.002(4) 0.006(3) -0.001(4)
C28 0.027(3) 0.093(6) 0.046(3) 0.009(3) 0.005(3) -0.002(3)
C29 0.040(4) 0.101(6) 0.046(3) -0.007(4) 0.001(3) -0.001(4)
C30 0.030(3) 0.132(8) 0.048(4) -0.010(4) 0.003(3) -0.006(4)
C31 0.040(4) 0.137(9) 0.049(4) 0.004(5) 0.002(3) -0.017(5)
C32 0.051(4) 0.109(7) 0.052(4) 0.005(4) -0.005(3) -0.010(4)
C33 0.041(4) 0.124(8) 0.048(4) -0.016(5) 0.005(3) -0.004(4)
C34 0.042(4) 0.114(8) 0.073(5) -0.007(5) -0.005(4) -0.012(5)
C35 0.051(4) 0.108(7) 0.066(5) 0.003(5) -0.012(4) -0.007(5)
C36 0.036(4) 0.122(7) 0.044(3) -0.015(4) 0.004(3) -0.007(4)
C37 0.028(3) 0.126(7) 0.039(3) -0.012(4) -0.001(3) -0.005(4)
C38 0.039(4) 0.153(9) 0.043(3) -0.015(5) 0.004(3) -0.003(5)
C39 0.053(4) 0.173(11) 0.047(4) -0.034(6) -0.006(4) 0.002(6)
C40 0.042(4) 0.141(9) 0.064(5) -0.044(6) -0.009(4) 0.002(5)
C41 0.034(3) 0.137(8) 0.058(4) -0.026(5) 0.004(3) -0.006(4)
C42 0.038(3) 0.099(6) 0.051(4) -0.017(4) 0.012(3) -0.006(4)
N1 0.036(3) 0.102(5) 0.046(3) -0.013(3) 0.009(2) -0.004(3)
N2 0.031(2) 0.094(5) 0.041(3) 0.001(3) 0.008(2) 0.001(3)
N3 0.033(3) 0.091(5) 0.046(3) -0.008(3) 0.008(2) 0.002(3)
N4 0.033(3) 0.093(5) 0.050(3) 0.001(3) 0.011(2) 0.004(3)
N5 0.030(3) 0.117(6) 0.040(3) 0.008(3) 0.001(2) -0.007(3)
N6 0.031(3) 0.133(6) 0.041(3) -0.017(3) 0.002(2) -0.004(4)
O1 0.044(3) 0.104(5) 0.036(2) -0.002(3) -0.001(2) 0.009(3)
O1' 0.068(18) 0.09(2) 0.055(16) 0.024(16) 0.011(14) 0.003(16)
O2 0.041(4) 0.094(6) 0.081(5) 0.015(5) 0.021(3) 0.010(4)
O2' 0.045(8) 0.062(10) 0.063(9) 0.016(8) 0.020(7) 0.011(7)
O3 0.070(16) 0.14(3) 0.076(16) 0.053(17) -0.022(13) -0.018(17)
O3' 0.069(6) 0.123(9) 0.114(8) 0.012(7) -0.014(5) -0.023(6)
O1E 0.038(8) 0.127(18) 0.094(13) 0.040(12) 0.022(8) 0.007(9)
C1E 0.038(8) 0.127(18) 0.094(13) 0.040(12) 0.022(8) 0.007(9)
C2E 0.038(8) 0.127(18) 0.094(13) 0.040(12) 0.022(8) 0.007(9)

loop_
_atom_type_symbol
_atom_type_description
_atom_type_scat_dispersion_real
_atom_type_scat_dispersion_imag
_atom_type_scat_source
C C 0.0181 0.0091 'International Tables Vol C Tables 4.2.6.8 and 6.1.1.4'
H H 0.0000 0.0000 'International Tables Vol C Tables 4.2.6.8 and 6.1.1.4'
N N 0.0311 0.0180 'International Tables Vol C Tables 4.2.6.8 and 6.1.1.4'
O O 0.0492 0.0322 'International Tables Vol C Tables 4.2.6.8 and 6.1.1.4'

loop_
_geom_angle_atom_site_label_1
_geom_angle_atom_site_label_2
_geom_angle_atom_site_label_3
_geom_angle
N1 C01 C02 120.6(8)
N1 C01 H01 119.7
C02 C01 H01 119.7
C03 C02 C07 118.2(7)
C03 C02 C01 122.2(7)
C07 C02 C01 119.5(8)
O1 C03 C02 121.4(7)
O1 C03 C04 117.4(8)
C02 C03 C04 121.1(7)
C02 C03 H03 119.4
C04 C03 H03 119.4
C03 C04 C05 119.3(8)
C03 C04 H04 120.3
C05 C04 H04 120.3
C06 C05 C04 120.1(7)
C06 C05 C08 123.2(6)
C04 C05 C08 116.6(7)
O1' C06 C07 125(2)
O1' C06 C05 114(2)
C07 C06 C05 120.4(7)
C07 C06 H06 119.8
C05 C06 H06 119.8
C06 C07 C02 120.7(8)
C06 C07 H07 119.6
C02 C07 H07 119.6
N2 C08 C05 123.2(8)
N2 C08 H08 118.4
C05 C08 H08 118.4
N2 C09 C10 109.9(6)
N2 C09 C14 110.2(6)
C10 C09 C14 109.0(5)
N2 C09 H09 109.3
C10 C09 H09 109.3
C14 C09 H09 109.3
C11 C10 C09 110.6(7)
C11 C10 H10A 109.5
C09 C10 H10A 109.5
C11 C10 H10B 109.5
C09 C10 H10B 109.5
H10A C10 H10B 108.1
C10 C11 C12 111.7(7)
C10 C11 H11A 109.3
C12 C11 H11A 109.3
C10 C11 H11B 109.3
C12 C11 H11B 109.3
H11A C11 H11B 108.0
C11 C12 C13 111.0(6)
C11 C12 H12A 109.4
C13 C12 H12A 109.4
C11 C12 H12B 109.4
C13 C12 H12B 109.4
H12A C12 H12B 108.0
C14 C13 C12 110.9(7)
C14 C13 H13A 109.5
C12 C13 H13A 109.5
C14 C13 H13B 109.5
C12 C13 H13B 109.5
H13A C13 H13B 108.1
N3 C14 C13 109.5(6)
N3 C14 C09 108.5(5)
C13 C14 C09 109.8(6)
N3 C14 H14 109.7
C13 C14 H14 109.7
C09 C14 H14 109.7
N3 C15 C16 119.8(8)
N3 C15 H15 120.1
C16 C15 H15 120.1
C17 C16 C21 119.1(7)
C17 C16 C15 122.1(7)
C21 C16 C15 118.8(7)
O2 C17 C16 119.6(7)
O2 C17 C18 119.8(9)
C16 C17 C18 120.7(7)
C16 C17 H17 119.7
C18 C17 H17 119.7
C17 C18 C19 119.7(8)
C17 C18 H18 120.1
C19 C18 H18 120.1
C20 C19 C18 119.5(7)
C20 C19 C22 122.4(7)
C18 C19 C22 118.0(8)
O2' C20 C19 115.6(9)
O2' C20 C21 123.3(10)
C19 C20 C21 121.0(7)
C19 C20 H20 119.5
C21 C20 H20 119.5
C20 C21 C16 119.9(8)
C20 C21 H21 120.0
C16 C21 H21 120.0
N4 C22 C19 122.9(8)
N4 C22 H22 118.6
C19 C22 H22 118.6
N4 C23 C28 110.5(6)
N4 C23 C24 109.6(6)
C28 C23 C24 110.8(6)
N4 C23 H23 108.7
C28 C23 H23 108.7
C24 C23 H23 108.7
C25 C24 C23 111.1(6)
C25 C24 H24A 109.4
C23 C24 H24A 109.4
C25 C24 H24B 109.4
C23 C24 H24B 109.4
H24A C24 H24B 108.0
C26 C25 C24 111.3(7)
C26 C25 H25A 109.4
C24 C25 H25A 109.4
C26 C25 H25B 109.4
C24 C25 H25B 109.4
H25A C25 H25B 108.0
C25 C26 C27 111.1(6)
C25 C26 H26A 109.4
C27 C26 H26A 109.4
C25 C26 H26B 109.4
C27 C26 H26B 109.4
H26A C26 H26B 108.0
C28 C27 C26 111.2(6)
C28 C27 H27A 109.4
C26 C27 H27A 109.4
C28 C27 H27B 109.4
C26 C27 H27B 109.4
H27A C27 H27B 108.0
N5 C28 C27 109.5(5)
N5 C28 C23 108.2(6)
C27 C28 C23 109.8(7)
N5 C28 H28 109.8
C27 C28 H28 109.8
C23 C28 H28 109.8
N5 C29 C30 122.1(9)
N5 C29 H29 119.0
C30 C29 H29 119.0
C35 C30 C31 120.3(7)
C35 C30 C29 118.9(9)
C31 C30 C29 120.8(9)
O3 C31 C30 119.0(12)
O3 C31 C32 120.4(14)
C30 C31 C32 120.6(9)
C30 C31 H31 119.7
C32 C31 H31 119.7
C31 C32 C33 119.5(9)
C31 C32 H32 120.3
C33 C32 H32 120.3
C34 C33 C32 120.1(7)
C34 C33 C36 120.7(9)
C32 C33 C36 119.1(9)
O3' C34 C33 121.0(8)
O3' C34 C35 119.7(11)
C33 C34 C35 119.3(9)
C33 C34 H34 120.3
C35 C34 H34 120.3
C30 C35 C34 120.1(10)
C30 C35 H35 119.9
C34 C35 H35 119.9
N6 C36 C33 120.5(9)
N6 C36 H36 119.8
C33 C36 H36 119.8
N6 C37 C38 107.1(6)
N6 C37 C42 109.1(6)
C38 C37 C42 110.0(8)
N6 C37 H37 110.2
C38 C37 H37 110.2
C42 C37 H37 110.2
C39 C38 C37 110.4(7)
C39 C38 H38A 109.6
C37 C38 H38A 109.6
C39 C38 H38B 109.6
C37 C38 H38B 109.6
H38A C38 H38B 108.1
C40 C39 C38 110.7(8)
C40 C39 H39A 109.5
C38 C39 H39A 109.5
C40 C39 H39B 109.5
C38 C39 H39B 109.5
H39A C39 H39B 108.1
C41 C40 C39 110.5(9)
C41 C40 H40A 109.6
C39 C40 H40A 109.6
C41 C40 H40B 109.6
C39 C40 H40B 109.6
H40A C40 H40B 108.1
C42 C41 C40 111.4(7)
C42 C41 H41A 109.3
C40 C41 H41A 109.3
C42 C41 H41B 109.3
C40 C41 H41B 109.3
H41A C41 H41B 108.0
N1 C42 C41 109.8(6)
N1 C42 C37 108.0(7)
C41 C42 C37 110.4(7)
N1 C42 H42 109.5
C41 C42 H42 109.5
C37 C42 H42 109.5
C01 N1 C42 118.4(8)
C08 N2 C09 114.3(7)
C15 N3 C14 117.8(7)
C22 N4 C23 118.0(7)
C29 N5 C28 116.7(7)
C36 N6 C37 118.3(8)
C03 O1 H1 109.5
C06 O1' H1' 109.5
C17 O2 H2 109.5
C20 O2' H2' 109.5
C31 O3 H3 109.5
C34 O3' H3' 109.5
C1E O1E H1E 109.5
O1E C1E C2E 114(4)
O1E C1E H1E1 108.8
C2E C1E H1E1 108.8
O1E C1E H1E2 108.8
C2E C1E H1E2 108.8
H1E1 C1E H1E2 107.7
C1E C2E H2E1 109.5
C1E C2E H2E2 109.5
H2E1 C2E H2E2 109.5
C1E C2E H2E3 109.5
H2E1 C2E H2E3 109.5
H2E2 C2E H2E3 109.5
C3E O2E H2E 109.5
O2E C3E C4E 111(4)
O2E C3E H3E1 109.5
C4E C3E H3E1 109.5
O2E C3E H3E2 109.5
C4E C3E H3E2 109.5
H3E1 C3E H3E2 108.1
C3E C4E H4E1 109.5
C3E C4E H4E2 109.5
H4E1 C4E H4E2 109.5
C3E C4E H4E3 109.5
H4E1 C4E H4E3 109.5
H4E2 C4E H4E3 109.5
C5E O3E H3E 109.5
O3E C5E C6E 121(4)
O3E C5E H5E1 107.0
C6E C5E H5E1 107.0
O3E C5E H5E2 107.0
C6E C5E H5E2 107.0
H5E1 C5E H5E2 106.7
C5E C6E H6E1 109.5
C5E C6E H6E2 109.5
H6E1 C6E H6E2 109.5
C5E C6E H6E3 109.5
H6E1 C6E H6E3 109.5
H6E2 C6E H6E3 109.5

loop_
_geom_bond_atom_site_label_1
_geom_bond_atom_site_label_2
_geom_bond_distance
C01 N1 1.277(10)
C01 C02 1.455(10)
C01 H01 0.9500
C02 C03 1.384(12)
C02 C07 1.414(10)
C03 O1 1.341(9)
C03 C04 1.393(10)
C03 H03 0.9500
C04 C05 1.399(10)
C04 H04 0.9500
C05 C06 1.376(12)
C05 C08 1.479(10)
C06 O1' 1.27(4)
C06 C07 1.376(11)
C06 H06 0.9500
C07 H07 0.9500
C08 N2 1.291(9)
C08 H08 0.9500
C09 N2 1.453(10)
C09 C10 1.544(9)
C09 C14 1.544(8)
C09 H09 1.0000
C10 C11 1.509(12)
C10 H10A 0.9900
C10 H10B 0.9900
C11 C12 1.529(10)
C11 H11A 0.9900
C11 H11B 0.9900
C12 C13 1.536(10)
C12 H12A 0.9900
C12 H12B 0.9900
C13 C14 1.513(12)
C13 H13A 0.9900
C13 H13B 0.9900
C14 N3 1.468(8)
C14 H14 1.0000
C15 N3 1.271(11)
C15 C16 1.477(10)
C15 H15 0.9500
C16 C17 1.386(12)
C16 C21 1.423(11)
C17 O2 1.323(12)
C17 C18 1.388(11)
C17 H17 0.9500
C18 C19 1.421(11)
C18 H18 0.9500
C19 C20 1.376(12)
C19 C22 1.471(10)
C20 O2' 1.282(18)
C20 C21 1.382(10)
C20 H20 0.9500
C21 H21 0.9500
C22 N4 1.269(10)
C22 H22 0.9500
C23 N4 1.449(9)
C23 C28 1.533(11)
C23 C24 1.541(9)
C23 H23 1.0000
C24 C25 1.526(10)
C24 H24A 0.9900
C24 H24B 0.9900
C25 C26 1.499(12)
C25 H25A 0.9900
C25 H25B 0.9900
C26 C27 1.527(9)
C26 H26A 0.9900
C26 H26B 0.9900
C27 C28 1.524(9)
C27 H27A 0.9900
C27 H27B 0.9900
C28 N5 1.464(8)
C28 H28 1.0000
C29 N5 1.265(12)
C29 C30 1.490(9)
C29 H29 0.9500
C30 C35 1.367(14)
C30 C31 1.374(15)
C31 O3 1.23(2)
C31 C32 1.386(10)
C31 H31 0.9500
C32 C33 1.394(14)
C32 H32 0.9500
C33 C34 1.380(15)
C33 C36 1.478(10)
C34 O3' 1.298(15)
C34 C35 1.409(11)
C34 H34 0.9500
C35 H35 0.9500
C36 N6 1.277(12)
C36 H36 0.9500
C37 N6 1.472(8)
C37 C38 1.537(12)
C37 C42 1.538(11)
C37 H37 1.0000
C38 C39 1.531(10)
C38 H38A 0.9900
C38 H38B 0.9900
C39 C40 1.531(15)
C39 H39A 0.9900
C39 H39B 0.9900
C40 C41 1.527(12)
C40 H40A 0.9900
C40 H40B 0.9900
C41 C42 1.524(9)
C41 H41A 0.9900
C41 H41B 0.9900
C42 N1 1.463(10)
C42 H42 1.0000
O1 H1 0.8400
O1' H1' 0.8400
O2 H2 0.8400
O2' H2' 0.8400
O3 H3 0.8400
O3' H3' 0.8400
O1E C1E 1.40(3)
O1E H1E 0.8400
C1E C2E 1.48(3)
C1E H1E1 0.9900
C1E H1E2 0.9900
C2E H2E1 0.9800
C2E H2E2 0.9800
C2E H2E3 0.9800
O2E C3E 1.45(3)
O2E H2E 0.8400
C3E C4E 1.50(3)
C3E H3E1 0.9900
C3E H3E2 0.9900
C4E H4E1 0.9800
C4E H4E2 0.9800
C4E H4E3 0.9800
O3E C5E 1.40(3)
O3E H3E 0.8400
C5E C6E 1.49(3)
C5E H5E1 0.9900
C5E H5E2 0.9900
C6E H6E1 0.9800
C6E H6E2 0.9800
C6E H6E3 0.9800

loop_
_geom_hbond_atom_site_label_D
_geom_hbond_atom_site_label_H
_geom_hbond_atom_site_label_A
_geom_hbond_distance_DH
_geom_hbond_distance_HA
_geom_hbond_distance_DA
_geom_hbond_angle_DHA
O1 H1 N1 0.84 1.84 2.583(10) 147.1
O1' H1' N2 0.84 1.78 2.58(5) 158.0
O2 H2 N3 0.84 1.79 2.541(10) 147.8
O2' H2' N4 0.84 1.75 2.523(17) 151.1
O3 H3 N5 0.84 1.79 2.55(2) 149.9
O3' H3' N6 0.84 1.79 2.541(12) 147.0

loop_
_geom_torsion_atom_site_label_1
_geom_torsion_atom_site_label_2
_geom_torsion_atom_site_label_3
_geom_torsion_atom_site_label_4
_geom_torsion
N1 C01 C02 C03 -1.9(11)
N1 C01 C02 C07 174.6(7)
C07 C02 C03 O1 -178.1(7)
C01 C02 C03 O1 -1.7(10)
C07 C02 C03 C04 0.5(10)
C01 C02 C03 C04 176.9(7)
O1 C03 C04 C05 178.5(7)
C02 C03 C04 C05 -0.2(10)
C03 C04 C05 C06 0.8(10)
C03 C04 C05 C08 -176.8(6)
C04 C05 C06 O1' 178(2)
C08 C05 C06 O1' -4(2)
C04 C05 C06 C07 -1.6(11)
C08 C05 C06 C07 175.8(7)
O1' C06 C07 C02 -178(2)
C05 C06 C07 C02 1.9(12)
C03 C02 C07 C06 -1.3(11)
C01 C02 C07 C06 -177.9(7)
C06 C05 C08 N2 19.6(10)
C04 C05 C08 N2 -162.9(6)
N2 C09 C10 C11 -179.6(6)
C14 C09 C10 C11 -58.8(9)
C09 C10 C11 C12 56.4(9)
C10 C11 C12 C13 -54.3(11)
C11 C12 C13 C14 55.6(11)
C12 C13 C14 N3 -177.8(6)
C12 C13 C14 C09 -58.8(9)
N2 C09 C14 N3 -59.7(8)
C10 C09 C14 N3 179.7(7)
N2 C09 C14 C13 -179.3(6)
C10 C09 C14 C13 60.0(9)
N3 C15 C16 C17 4.7(10)
N3 C15 C16 C21 -174.5(6)
C21 C16 C17 O2 178.6(8)
C15 C16 C17 O2 -0.7(11)
C21 C16 C17 C18 -1.5(11)
C15 C16 C17 C18 179.3(7)
O2 C17 C18 C19 -179.3(8)
C16 C17 C18 C19 0.8(12)
C17 C18 C19 C20 -0.4(11)
C17 C18 C19 C22 -179.0(7)
C18 C19 C20 O2' 176.6(11)
C22 C19 C20 O2' -4.8(14)
C18 C19 C20 C21 0.6(11)
C22 C19 C20 C21 179.2(7)
O2' C20 C21 C16 -177.0(12)
C19 C20 C21 C16 -1.3(10)
C17 C16 C21 C20 1.7(10)
C15 C16 C21 C20 -179.0(6)
C20 C19 C22 N4 -3.3(11)
C18 C19 C22 N4 175.3(7)
N4 C23 C24 C25 -177.5(8)
C28 C23 C24 C25 -55.4(11)
C23 C24 C25 C26 55.4(11)
C24 C25 C26 C27 -56.3(10)
C25 C26 C27 C28 57.8(11)
C26 C27 C28 N5 -176.0(8)
C26 C27 C28 C23 -57.3(10)
N4 C23 C28 N5 -62.8(8)
C24 C23 C28 N5 175.6(7)
N4 C23 C28 C27 177.8(6)
C24 C23 C28 C27 56.2(8)
N5 C29 C30 C35 169.6(9)
N5 C29 C30 C31 -12.2(13)
C35 C30 C31 O3 179(2)
C29 C30 C31 O3 1(2)
C35 C30 C31 C32 -3.7(15)
C29 C30 C31 C32 178.1(9)
O3 C31 C32 C33 180(2)
C30 C31 C32 C33 2.5(15)
C31 C32 C33 C34 -1.1(14)
C31 C32 C33 C36 -177.5(8)
C32 C33 C34 O3' 179.9(11)
C36 C33 C34 O3' -3.7(16)
C32 C33 C34 C35 0.9(14)
C36 C33 C34 C35 177.2(9)
C31 C30 C35 C34 3.5(15)
C29 C30 C35 C34 -178.3(9)
O3' C34 C35 C30 178.9(11)
C33 C34 C35 C30 -2.1(15)
C34 C33 C36 N6 8.8(12)
C32 C33 C36 N6 -174.7(8)
N6 C37 C38 C39 -176.4(10)
C42 C37 C38 C39 -57.9(12)
C37 C38 C39 C40 57.7(14)
C38 C39 C40 C41 -56.6(13)
C39 C40 C41 C42 56.6(13)
C40 C41 C42 N1 -176.1(9)
C40 C41 C42 C37 -57.2(12)
N6 C37 C42 N1 -65.2(9)
C38 C37 C42 N1 177.5(7)
N6 C37 C42 C41 174.7(8)
C38 C37 C42 C41 57.5(10)
C02 C01 N1 C42 -178.4(6)
C41 C42 N1 C01 -136.3(8)
C37 C42 N1 C01 103.3(8)
C05 C08 N2 C09 -178.9(5)
C10 C09 N2 C08 -110.8(7)
C14 C09 N2 C08 129.1(6)
C16 C15 N3 C14 -180.0(6)
C13 C14 N3 C15 -124.8(7)
C09 C14 N3 C15 115.4(7)
C19 C22 N4 C23 178.2(6)
C28 C23 N4 C22 121.1(7)
C24 C23 N4 C22 -116.6(8)
C30 C29 N5 C28 -179.9(7)
C27 C28 N5 C29 -121.6(8)
C23 C28 N5 C29 118.8(8)
C33 C36 N6 C37 177.5(7)
C38 C37 N6 C36 -99.8(10)
C42 C37 N6 C36 141.2(8)
